data_2229457
loop_
_publ_author_name
'Li, Jian'

_publ_section_title
;
 Methanaminium 3,4,5,6-tetrachloro-2-(methoxycarbonyl)benzoate
;
_journal_coeditor_code NC2219
_journal_issue 3
_journal_name_full 'Acta Crystallographica Section E'
_journal_page_first o605
_journal_paper_doi 10.1107/S1600536811004351
_journal_volume 67
_journal_year 2011
_chemical_formula_iupac 'C H6 N +, C9 H3 Cl4 O4 -'
_chemical_formula_moiety 'C H6 N +, C9 H3 Cl4 O4 -'
_chemical_formula_sum 'C10 H9 Cl4 N O4'
_chemical_formula_weight 348.98
_chemical_name_systematic
;
Methanaminium 3,4,5,6-tetrachloro-2-(methoxycarbonyl)benzoate
;
_space_group_IT_number 14
_symmetry_cell_setting monoclinic
_symmetry_space_group_name_Hall '-P 2ybc'
_symmetry_space_group_name_H-M 'P 1 21/c 1'
_atom_sites_solution_hydrogens geom
_atom_sites_solution_primary direct
_atom_sites_solution_secondary difmap
_cell_angle_alpha 90.00
_cell_angle_beta 91.0210(10)
_cell_angle_gamma 90.00
_cell_formula_units_Z 4
_cell_length_a 14.3138(13)
_cell_length_b 14.2231(14)
_cell_length_c 6.7648(7)
_cell_measurement_reflns_used 2427
_cell_measurement_temperature 298(2)
_cell_measurement_theta_max 27.916
_cell_measurement_theta_min 2.847
_cell_volume 1377.0(2)
_computing_cell_refinement 'SAINT (Bruker, 1997)'
_computing_data_collection 'SMART (Bruker, 1997)'
_computing_data_reduction 'SAINT (Bruker, 1997)'
_computing_molecular_graphics 'SHELXTL (Sheldrick, 2008)'
_computing_publication_material 'SHELXTL (Sheldrick, 2008)'
_computing_structure_refinement 'SHELXL97 (Sheldrick, 2008)'
_computing_structure_solution 'SHELXS97 (Sheldrick, 2008)'
_diffrn_ambient_temperature 298(2)
_diffrn_measured_fraction_theta_full 0.997
_diffrn_measured_fraction_theta_max 0.997
_diffrn_measurement_device_type 'Bruker SMART CCD area-detector'
_diffrn_measurement_method 'phi and omega scans'
_diffrn_radiation_monochromator graphite
_diffrn_radiation_source 'fine-focus sealed tube'
_diffrn_radiation_type MoK\a
_diffrn_radiation_wavelength 0.71073
_diffrn_reflns_av_R_equivalents 0.0341
_diffrn_reflns_av_sigmaI/netI 0.0392
_diffrn_reflns_limit_h_max 17
_diffrn_reflns_limit_h_min -10
_diffrn_reflns_limit_k_max 15
_diffrn_reflns_limit_k_min -16
_diffrn_reflns_limit_l_max 7
_diffrn_reflns_limit_l_min -8
_diffrn_reflns_number 6756
_diffrn_reflns_theta_full 25.02
_diffrn_reflns_theta_max 25.02
_diffrn_reflns_theta_min 2.85
_diffrn_standards_decay_% 0
_diffrn_standards_interval_time 0
_diffrn_standards_number 0
_exptl_absorpt_coefficient_mu 0.866
_exptl_absorpt_correction_T_max 0.7343
_exptl_absorpt_correction_T_min 0.6965
_exptl_absorpt_correction_type multi-scan
_exptl_absorpt_process_details '(SADABS; Bruker, 1997)'
_exptl_crystal_colour colorless
_exptl_crystal_density_diffrn 1.683
_exptl_crystal_density_method 'not measured'
_exptl_crystal_description block
_exptl_crystal_F_000 704
_exptl_crystal_size_max 0.45
_exptl_crystal_size_mid 0.40
_exptl_crystal_size_min 0.38
_refine_diff_density_max 0.272
_refine_diff_density_min -0.263
_refine_ls_extinction_coef 0.0169(12)
_refine_ls_extinction_expression Fc^*^=kFc[1+0.001xFc^2^\l^3^/sin(2\q)]^-1/4^
_refine_ls_extinction_method 'SHELXL97 (Sheldrick, 2008)'
_refine_ls_goodness_of_fit_ref 1.056
_refine_ls_hydrogen_treatment constr
_refine_ls_matrix_type full
_refine_ls_number_parameters 176
_refine_ls_number_reflns 2413
_refine_ls_number_restraints 0
_refine_ls_restrained_S_all 1.056
_refine_ls_R_factor_all 0.0555
_refine_ls_R_factor_gt 0.0342
_refine_ls_shift/su_max 0.001
_refine_ls_shift/su_mean 0.000
_refine_ls_structure_factor_coef Fsqd
_refine_ls_weighting_details 'calc w=1/[\s^2^(Fo^2^)+(0.0360P)^2^+0.7640P] where P=(Fo^2^+2Fc^2^)/3'
_refine_ls_weighting_scheme calc
_refine_ls_wR_factor_gt 0.0771
_refine_ls_wR_factor_ref 0.0917
_reflns_number_gt 1752
_reflns_number_total 2413
_reflns_threshold_expression I>2sigma(I)
_cod_data_source_file nc2219.cif
_cod_data_source_block I
_cod_original_sg_symbol_H-M 'P 21/c'
_cod_database_code 2229457
_cod_database_fobs_code 2229457

loop_
_symmetry_equiv_pos_as_xyz
'x, y, z'
'-x, y+1/2, -z+1/2'
'-x, -y, -z'
'x, -y-1/2, z-1/2'

loop_
_atom_site_type_symbol
_atom_site_label
_atom_site_fract_x
_atom_site_fract_y
_atom_site_fract_z
_atom_site_U_iso_or_equiv
_atom_site_adp_type
_atom_site_calc_flag
_atom_site_refinement_flags
_atom_site_occupancy
_atom_site_disorder_assembly
_atom_site_disorder_group
Cl Cl1 0.59548(5) 0.44954(5) 0.68418(11) 0.0403(2) Uani d . 1 . .
Cl Cl2 0.75122(6) 0.31368(5) 0.83762(13) 0.0504(3) Uani d . 1 . .
Cl Cl3 0.94431(6) 0.31160(6) 0.64018(14) 0.0560(3) Uani d . 1 . .
Cl Cl4 0.97935(5) 0.43587(5) 0.26682(13) 0.0498(3) Uani d . 1 . .
N N1 0.56810(18) 0.82381(16) 0.3492(4) 0.0405(6) Uani d . 1 . .
H H1A 0.5878 0.8600 0.4489 0.061 Uiso calc R 1 . .
H H1B 0.5950 0.8422 0.2382 0.061 Uiso calc R 1 . .
H H1C 0.5832 0.7642 0.3743 0.061 Uiso calc R 1 . .
O O1 0.82037(15) 0.65000(13) 0.1792(3) 0.0405(5) Uani d . 1 . .
O O2 0.8307(2) 0.52896(16) -0.0279(3) 0.0647(7) Uani d . 1 . .
O O3 0.61656(15) 0.57063(15) 0.1743(3) 0.0481(6) Uani d . 1 . .
O O4 0.62782(14) 0.64439(13) 0.4641(3) 0.0408(5) Uani d . 1 . .
C C1 0.82003(19) 0.5598(2) 0.1337(4) 0.0345(7) Uani d . 1 . .
C C2 0.64751(19) 0.58072(18) 0.3451(4) 0.0303(6) Uani d . 1 . .
C C3 0.80417(19) 0.50129(17) 0.3163(4) 0.0282(6) Uani d . 1 . .
C C4 0.71960(19) 0.50884(17) 0.4148(4) 0.0269(6) Uani d . 1 . .
C C5 0.70398(18) 0.44908(17) 0.5740(4) 0.0274(6) Uani d . 1 . .
C C6 0.77229(19) 0.38691(18) 0.6410(4) 0.0303(6) Uani d . 1 . .
C C7 0.85805(19) 0.38385(18) 0.5494(4) 0.0325(7) Uani d . 1 . .
C C8 0.87294(19) 0.43961(18) 0.3837(4) 0.0327(7) Uani d . 1 . .
C C9 0.8303(3) 0.7137(2) 0.0141(5) 0.0592(10) Uani d . 1 . .
H H9A 0.8873 0.7001 -0.0528 0.089 Uiso calc R 1 . .
H H9B 0.8319 0.7773 0.0617 0.089 Uiso calc R 1 . .
H H9C 0.7783 0.7061 -0.0760 0.089 Uiso calc R 1 . .
C C10 0.4658(2) 0.8321(2) 0.3267(5) 0.0543(9) Uani d . 1 . .
H H10A 0.4367 0.8127 0.4468 0.082 Uiso calc R 1 . .
H H10B 0.4444 0.7928 0.2197 0.082 Uiso calc R 1 . .
H H10C 0.4495 0.8963 0.2988 0.082 Uiso calc R 1 . .

loop_
_atom_site_aniso_label
_atom_site_aniso_U_11
_atom_site_aniso_U_22
_atom_site_aniso_U_33
_atom_site_aniso_U_12
_atom_site_aniso_U_13
_atom_site_aniso_U_23
Cl1 0.0319(4) 0.0426(4) 0.0470(5) 0.0041(3) 0.0120(3) 0.0124(3)
Cl2 0.0489(5) 0.0470(5) 0.0554(5) 0.0046(4) 0.0012(4) 0.0251(4)
Cl3 0.0397(5) 0.0524(5) 0.0758(6) 0.0189(4) -0.0053(4) 0.0093(4)
Cl4 0.0323(4) 0.0515(5) 0.0660(6) 0.0021(4) 0.0166(4) -0.0093(4)
N1 0.0551(17) 0.0323(13) 0.0341(14) 0.0043(12) -0.0040(12) -0.0006(11)
O1 0.0548(14) 0.0320(11) 0.0350(11) -0.0030(10) 0.0087(10) 0.0036(9)
O2 0.097(2) 0.0604(15) 0.0369(14) -0.0146(14) 0.0208(13) -0.0099(11)
O3 0.0471(13) 0.0616(14) 0.0352(12) 0.0050(11) -0.0105(10) 0.0095(10)
O4 0.0451(13) 0.0313(11) 0.0462(13) 0.0112(9) 0.0059(10) 0.0040(9)
C1 0.0297(16) 0.0423(17) 0.0317(17) -0.0031(13) 0.0049(13) -0.0011(13)
C2 0.0264(15) 0.0295(15) 0.0352(17) 0.0005(12) 0.0043(13) 0.0089(13)
C3 0.0310(15) 0.0240(13) 0.0295(15) -0.0035(12) 0.0012(12) -0.0042(11)
C4 0.0284(15) 0.0263(14) 0.0261(14) -0.0004(12) -0.0011(12) -0.0018(11)
C5 0.0226(14) 0.0283(14) 0.0314(15) -0.0005(12) 0.0022(12) -0.0028(12)
C6 0.0341(16) 0.0252(14) 0.0315(15) -0.0017(12) -0.0027(13) 0.0011(11)
C7 0.0260(15) 0.0258(14) 0.0454(17) 0.0046(12) -0.0043(13) -0.0050(12)
C8 0.0296(15) 0.0294(14) 0.0391(17) -0.0011(12) 0.0060(13) -0.0095(13)
C9 0.074(3) 0.051(2) 0.054(2) -0.0026(19) 0.0147(19) 0.0210(17)
C10 0.055(2) 0.054(2) 0.053(2) 0.0031(17) -0.0051(18) 0.0001(16)

loop_
_atom_type_symbol
_atom_type_description
_atom_type_scat_dispersion_real
_atom_type_scat_dispersion_imag
_atom_type_scat_source
C C 0.0033 0.0016 'International Tables Vol C Tables 4.2.6.8 and 6.1.1.4'
H H 0.0000 0.0000 'International Tables Vol C Tables 4.2.6.8 and 6.1.1.4'
N N 0.0061 0.0033 'International Tables Vol C Tables 4.2.6.8 and 6.1.1.4'
O O 0.0106 0.0060 'International Tables Vol C Tables 4.2.6.8 and 6.1.1.4'
Cl Cl 0.1484 0.1585 'International Tables Vol C Tables 4.2.6.8 and 6.1.1.4'

loop_
_geom_angle_atom_site_label_1
_geom_angle_atom_site_label_2
_geom_angle_atom_site_label_3
_geom_angle_site_symmetry_1
_geom_angle_site_symmetry_3
_geom_angle
_geom_angle_publ_flag
C10 N1 H1A . . 109.5 ?
C10 N1 H1B . . 109.5 ?
H1A N1 H1B . . 109.5 ?
C10 N1 H1C . . 109.5 ?
H1A N1 H1C . . 109.5 ?
H1B N1 H1C . . 109.5 ?
C1 O1 C9 . . 115.4(2) ?
O2 C1 O1 . . 124.9(3) ?
O2 C1 C3 . . 124.9(3) ?
O1 C1 C3 . . 110.2(2) ?
O3 C2 O4 . . 127.2(3) ?
O3 C2 C4 . . 116.1(2) ?
O4 C2 C4 . . 116.6(2) ?
C8 C3 C4 . . 120.5(2) ?
C8 C3 C1 . . 120.0(2) ?
C4 C3 C1 . . 119.5(2) ?
C5 C4 C3 . . 118.3(2) ?
C5 C4 C2 . . 122.1(2) ?
C3 C4 C2 . . 119.5(2) ?
C6 C5 C4 . . 121.3(2) ?
C6 C5 Cl1 . . 119.5(2) ?
C4 C5 Cl1 . . 119.2(2) ?
C7 C6 C5 . . 119.9(2) ?
C7 C6 Cl2 . . 119.7(2) ?
C5 C6 Cl2 . . 120.4(2) ?
C6 C7 C8 . . 119.5(3) ?
C6 C7 Cl3 . . 119.8(2) ?
C8 C7 Cl3 . . 120.7(2) ?
C3 C8 C7 . . 120.4(2) ?
C3 C8 Cl4 . . 119.6(2) ?
C7 C8 Cl4 . . 119.9(2) ?
O1 C9 H9A . . 109.5 ?
O1 C9 H9B . . 109.5 ?
H9A C9 H9B . . 109.5 ?
O1 C9 H9C . . 109.5 ?
H9A C9 H9C . . 109.5 ?
H9B C9 H9C . . 109.5 ?
N1 C10 H10A . . 109.5 ?
N1 C10 H10B . . 109.5 ?
H10A C10 H10B . . 109.5 ?
N1 C10 H10C . . 109.5 ?
H10A C10 H10C . . 109.5 ?
H10B C10 H10C . . 109.5 ?

loop_
_geom_bond_atom_site_label_1
_geom_bond_atom_site_label_2
_geom_bond_site_symmetry_2
_geom_bond_distance
_geom_bond_publ_flag
Cl1 C5 . 1.734(3) ?
Cl2 C6 . 1.720(3) ?
Cl3 C7 . 1.712(3) ?
Cl4 C8 . 1.729(3) ?
N1 C10 . 1.475(4) ?
N1 H1A . 0.8900 ?
N1 H1B . 0.8900 ?
N1 H1C . 0.8900 ?
O1 C1 . 1.319(3) ?
O1 C9 . 1.447(3) ?
O2 C1 . 1.191(3) ?
O3 C2 . 1.238(3) ?
O4 C2 . 1.247(3) ?
C1 C3 . 1.510(4) ?
C2 C4 . 1.521(4) ?
C3 C8 . 1.389(4) ?
C3 C4 . 1.396(4) ?
C4 C5 . 1.393(4) ?
C5 C6 . 1.388(4) ?
C6 C7 . 1.386(4) ?
C7 C8 . 1.393(4) ?
C9 H9A . 0.9600 ?
C9 H9B . 0.9600 ?
C9 H9C . 0.9600 ?
C10 H10A . 0.9600 ?
C10 H10B . 0.9600 ?
C10 H10C . 0.9600 ?

loop_
_geom_hbond_atom_site_label_D
_geom_hbond_atom_site_label_H
_geom_hbond_atom_site_label_A
_geom_hbond_site_symmetry_A
_geom_hbond_distance_DH
_geom_hbond_distance_HA
_geom_hbond_distance_DA
_geom_hbond_angle_DHA
N1 H1A O3 4_576 0.89 1.86 2.742(3) 173
N1 H1B O4 4_575 0.89 1.93 2.794(3) 163
N1 H1C O4 . 0.89 1.92 2.797(3) 170

loop_
_geom_torsion_atom_site_label_1
_geom_torsion_atom_site_label_2
_geom_torsion_atom_site_label_3
_geom_torsion_atom_site_label_4
_geom_torsion_site_symmetry_1
_geom_torsion_site_symmetry_2
_geom_torsion_site_symmetry_3
_geom_torsion_site_symmetry_4
_geom_torsion
_geom_torsion_publ_flag
C9 O1 C1 O2 . . . . 3.0(5) ?
C9 O1 C1 C3 . . . . -177.0(3) ?
O2 C1 C3 C8 . . . . 63.3(4) ?
O1 C1 C3 C8 . . . . -116.7(3) ?
O2 C1 C3 C4 . . . . -115.9(3) ?
O1 C1 C3 C4 . . . . 64.1(3) ?
C8 C3 C4 C5 . . . . -3.9(4) ?
C1 C3 C4 C5 . . . . 175.3(2) ?
C8 C3 C4 C2 . . . . 176.6(2) ?
C1 C3 C4 C2 . . . . -4.2(4) ?
O3 C2 C4 C5 . . . . -118.0(3) ?
O4 C2 C4 C5 . . . . 63.7(3) ?
O3 C2 C4 C3 . . . . 61.5(3) ?
O4 C2 C4 C3 . . . . -116.8(3) ?
C3 C4 C5 C6 . . . . 3.5(4) ?
C2 C4 C5 C6 . . . . -177.0(2) ?
C3 C4 C5 Cl1 . . . . -174.1(2) ?
C2 C4 C5 Cl1 . . . . 5.4(4) ?
C4 C5 C6 C7 . . . . 0.2(4) ?
Cl1 C5 C6 C7 . . . . 177.8(2) ?
C4 C5 C6 Cl2 . . . . -179.9(2) ?
Cl1 C5 C6 Cl2 . . . . -2.3(3) ?
C5 C6 C7 C8 . . . . -3.6(4) ?
Cl2 C6 C7 C8 . . . . 176.5(2) ?
C5 C6 C7 Cl3 . . . . 176.6(2) ?
Cl2 C6 C7 Cl3 . . . . -3.3(3) ?
C4 C3 C8 C7 . . . . 0.6(4) ?
C1 C3 C8 C7 . . . . -178.6(2) ?
C4 C3 C8 Cl4 . . . . -176.7(2) ?
C1 C3 C8 Cl4 . . . . 4.1(3) ?
C6 C7 C8 C3 . . . . 3.2(4) ?
Cl3 C7 C8 C3 . . . . -177.0(2) ?
C6 C7 C8 Cl4 . . . . -179.5(2) ?
Cl3 C7 C8 Cl4 . . . . 0.3(3) ?

loop_
_cod_related_entry_id
_cod_related_entry_database
_cod_related_entry_code
1 ChemSpider 30656542
